data_1555347
loop_
_publ_author_name
'Wright, Stephen W.'
'Choi, Chulho'
'Chung, Seungwon'
'Boscoe, Brian P.'
'Drozda, Susan E.'
'Mousseau, James J.'
'Trzupek, John D.'

_publ_section_title
;
 Reversal of Diastereoselection in the Conjugate Addition of Cuprates to
 Unsaturated Lactams.
;
_journal_issue 21
_journal_name_full 'Organic letters'
_journal_page_first 5204
_journal_page_last 5207
_journal_paper_doi 10.1021/acs.orglett.5b02533
_journal_volume 17
_journal_year 2015
_chemical_absolute_configuration ad
_chemical_formula_sum 'C8 H11 N O2'
_chemical_formula_weight 153.18
_space_group_IT_number 19
_space_group_name_Hall 'P 2ac 2ab'
_space_group_name_H-M_alt 'P 21 21 21'
_symmetry_cell_setting orthorhombic
_symmetry_space_group_name_H-M 'P 21 21 21'
_atom_sites_solution_hydrogens geom
_atom_sites_solution_primary direct
_atom_sites_solution_secondary difmap
_audit_creation_method SHELXL-97
_cell_angle_alpha 90.00
_cell_angle_beta 90.00
_cell_angle_gamma 90.00
_cell_formula_units_Z 4
_cell_length_a 6.7420(2)
_cell_length_b 7.2944(2)
_cell_length_c 15.8577(4)
_cell_measurement_reflns_used 9019
_cell_measurement_temperature 123(2)
_cell_measurement_theta_max 68.29
_cell_measurement_theta_min 5.58
_cell_volume 779.86(4)
_computing_cell_refinement 'Bruker SAINT'
_computing_data_collection 'Bruker APEX2'
_computing_data_reduction 'Bruker SAINT'
_computing_molecular_graphics 'Bruker SHELXTL'
_computing_publication_material 'Bruker SHELXTL'
_computing_structure_refinement 'SHELXL-97 (Sheldrick, 1997)'
_computing_structure_solution 'SHELXS-97 (Sheldrick, 1990)'
_diffrn_ambient_temperature 123(2)
_diffrn_measured_fraction_theta_full 0.993
_diffrn_measured_fraction_theta_max 0.993
_diffrn_measurement_device_type 'Bruker APEX-II CCD'
_diffrn_measurement_method '\f and \w scans'
_diffrn_radiation_monochromator graphite
_diffrn_radiation_source 'fine-focus sealed tube'
_diffrn_radiation_type CuK\a
_diffrn_radiation_wavelength 1.54178
_diffrn_reflns_av_R_equivalents 0.0292
_diffrn_reflns_av_sigmaI/netI 0.0202
_diffrn_reflns_limit_h_max 8
_diffrn_reflns_limit_h_min -8
_diffrn_reflns_limit_k_max 8
_diffrn_reflns_limit_k_min -8
_diffrn_reflns_limit_l_max 18
_diffrn_reflns_limit_l_min -19
_diffrn_reflns_number 9616
_diffrn_reflns_theta_full 68.54
_diffrn_reflns_theta_max 68.54
_diffrn_reflns_theta_min 5.58
_diffrn_standards_number 0
_exptl_absorpt_coefficient_mu 0.773
_exptl_absorpt_correction_T_max 0.8184
_exptl_absorpt_correction_T_min 0.6939
_exptl_absorpt_correction_type empirical
_exptl_crystal_density_diffrn 1.305
_exptl_crystal_density_method 'not measured'
_exptl_crystal_description block
_exptl_crystal_F_000 328
_exptl_crystal_size_max 0.51
_exptl_crystal_size_mid 0.39
_exptl_crystal_size_min 0.27
_refine_diff_density_max 0.585
_refine_diff_density_min -0.696
_refine_diff_density_rms 0.198
_refine_ls_abs_structure_details 'Flack H D (1983), Acta Cryst. A39, 876-881'
_refine_ls_abs_structure_Flack 0.0(3)
_refine_ls_extinction_coef 0.206(14)
_refine_ls_extinction_expression Fc^*^=kFc[1+0.001xFc^2^\l^3^/sin(2\q)]^-1/4^
_refine_ls_extinction_method SHELXL
_refine_ls_goodness_of_fit_ref 1.339
_refine_ls_hydrogen_treatment mixed
_refine_ls_matrix_type full
_refine_ls_number_parameters 103
_refine_ls_number_reflns 1420
_refine_ls_number_restraints 0
_refine_ls_restrained_S_all 1.339
_refine_ls_R_factor_all 0.0616
_refine_ls_R_factor_gt 0.0613
_refine_ls_shift/su_max 0.003
_refine_ls_shift/su_mean 0.001
_refine_ls_structure_factor_coef Fsqd
_refine_ls_weighting_details 'calc w=1/[\s^2^(Fo^2^)+(0.0894P)^2^+0.0438P] where P=(Fo^2^+2Fc^2^)/3'
_refine_ls_weighting_scheme calc
_refine_ls_wR_factor_gt 0.1297
_refine_ls_wR_factor_ref 0.1310
_reflns_number_gt 1413
_reflns_number_total 1420
_reflns_threshold_expression >2sigma(I)
_cod_data_source_file ol5b02533_si_003.cif
_cod_data_source_block z292
_cod_depositor_comments
;
The following automatic conversions were performed:

data item '_symmetry_cell_setting' value 'Orthorhombic' was changed
to 'orthorhombic' in accordance with the
/home/saulius/struct/COD-crude-data/automatic-downloads/DataCite-retrospective/ACS/depositions/lib/dictionaries/cif_core.dic
dictionary named 'cif_core.dic' version 2.4.2 last updated on
2011-04-26.

Automatic conversion script
Id: cif_fix_values 6909 2019-04-08 15:41:33Z antanas 
;
_cod_original_sg_symbol_H-M P2(1)2(1)2(1)
_cod_database_code 1555347

loop_
_symmetry_equiv_pos_as_xyz
'x, y, z'
'-x+1/2, -y, z+1/2'
'-x, y+1/2, -z+1/2'
'x+1/2, -y+1/2, -z'

loop_
_atom_site_label
_atom_site_type_symbol
_atom_site_fract_x
_atom_site_fract_y
_atom_site_fract_z
_atom_site_U_iso_or_equiv
_atom_site_adp_type
_atom_site_occupancy
_atom_site_symmetry_multiplicity
_atom_site_calc_flag
_atom_site_refinement_flags
C1 C 0.6970(2) 0.2224(2) 0.10665(9) 0.0208(4) Uani 1 1 d .
C2 C 0.5103(2) 0.1163(2) 0.10188(10) 0.0238(4) Uani 1 1 d .
H2 H 0.5016 -0.0137 0.1017 0.029 Uiso 1 1 calc R
C3 C 0.3564(2) 0.2302(2) 0.09788(10) 0.0251(4) Uani 1 1 d .
H3 H 0.2211 0.1938 0.0971 0.030 Uiso 1 1 calc R
C4 C 0.4284(2) 0.4240(2) 0.09472(10) 0.0224(4) Uani 1 1 d .
H4 H 0.3865 0.4847 0.0411 0.027 Uiso 1 1 calc R
C5 C 0.3976(2) 0.5514(2) 0.16974(11) 0.0271(4) Uani 1 1 d .
H5A H 0.2711 0.6195 0.1649 0.032 Uiso 1 1 calc R
H5B H 0.3991 0.4827 0.2236 0.032 Uiso 1 1 calc R
C6 C 0.7350(2) 0.5642(2) 0.13930(10) 0.0220(4) Uani 1 1 d .
C7 C 0.8536(2) 0.5116(2) 0.21760(10) 0.0272(4) Uani 1 1 d .
H7A H 0.9061 0.6225 0.2444 0.041 Uiso 1 1 calc R
H7B H 0.9638 0.4313 0.2013 0.041 Uiso 1 1 calc R
H7C H 0.7671 0.4470 0.2574 0.041 Uiso 1 1 calc R
C8 C 0.8554(3) 0.6780(2) 0.07771(10) 0.0294(5) Uani 1 1 d .
H8A H 0.7756 0.7030 0.0273 0.044 Uiso 1 1 calc R
H8B H 0.9752 0.6104 0.0616 0.044 Uiso 1 1 calc R
H8C H 0.8930 0.7941 0.1044 0.044 Uiso 1 1 calc R
N1 N 0.6440(2) 0.40321(18) 0.09781(8) 0.0197(4) Uani 1 1 d .
O1 O 0.86573(17) 0.16383(17) 0.11609(8) 0.0280(4) Uani 1 1 d .
O2 O 0.56442(18) 0.67182(16) 0.16337(8) 0.0272(4) Uani 1 1 d .

loop_
_atom_site_aniso_label
_atom_site_aniso_U_11
_atom_site_aniso_U_22
_atom_site_aniso_U_33
_atom_site_aniso_U_23
_atom_site_aniso_U_13
_atom_site_aniso_U_12
C1 0.0250(8) 0.0187(8) 0.0186(7) -0.0013(5) 0.0007(6) 0.0010(6)
C2 0.0294(9) 0.0194(8) 0.0226(8) -0.0007(5) -0.0014(6) -0.0030(6)
C3 0.0246(8) 0.0273(9) 0.0233(7) -0.0016(6) -0.0015(6) -0.0045(7)
C4 0.0204(8) 0.0221(8) 0.0246(8) 0.0011(6) -0.0022(5) 0.0026(6)
C5 0.0226(8) 0.0237(8) 0.0348(9) -0.0046(7) 0.0020(6) 0.0034(6)
C6 0.0225(8) 0.0170(7) 0.0266(8) -0.0023(5) 0.0015(6) 0.0004(6)
C7 0.0286(8) 0.0254(9) 0.0275(8) -0.0043(6) -0.0031(7) -0.0036(6)
C8 0.0324(9) 0.0210(8) 0.0350(9) 0.0017(6) 0.0032(8) -0.0050(7)
N1 0.0202(7) 0.0182(7) 0.0209(6) -0.0001(5) -0.0003(5) -0.0003(5)
O1 0.0249(6) 0.0224(6) 0.0368(7) -0.0032(5) -0.0005(5) 0.0039(4)
O2 0.0258(7) 0.0181(6) 0.0377(7) -0.0045(5) 0.0030(5) 0.0022(5)

loop_
_atom_type_symbol
_atom_type_description
_atom_type_scat_dispersion_real
_atom_type_scat_dispersion_imag
_atom_type_scat_source
C C 0.0181 0.0091 'International Tables Vol C Tables 4.2.6.8 and 6.1.1.4'
H H 0.0000 0.0000 'International Tables Vol C Tables 4.2.6.8 and 6.1.1.4'
N N 0.0311 0.0180 'International Tables Vol C Tables 4.2.6.8 and 6.1.1.4'
O O 0.0492 0.0322 'International Tables Vol C Tables 4.2.6.8 and 6.1.1.4'

loop_
_geom_angle_atom_site_label_1
_geom_angle_atom_site_label_2
_geom_angle_atom_site_label_3
_geom_angle
O1 C1 N1 126.12(16)
O1 C1 C2 127.86(15)
N1 C1 C2 106.02(13)
C3 C2 C1 109.81(14)
C2 C3 C4 109.79(14)
N1 C4 C3 102.91(12)
N1 C4 C5 99.95(13)
C3 C4 C5 120.40(14)
O2 C5 C4 102.24(12)
O2 C6 N1 102.62(12)
O2 C6 C8 107.40(14)
N1 C6 C8 111.71(13)
O2 C6 C7 109.82(13)
N1 C6 C7 112.28(14)
C8 C6 C7 112.43(14)
C1 N1 C4 111.21(13)
C1 N1 C6 127.51(14)
C4 N1 C6 110.17(13)
C5 O2 C6 108.14(12)

loop_
_geom_bond_atom_site_label_1
_geom_bond_atom_site_label_2
_geom_bond_distance
C1 O1 1.224(2)
C1 N1 1.373(2)
C1 C2 1.480(2)
C2 C3 1.331(2)
C3 C4 1.496(2)
C4 N1 1.4622(17)
C4 C5 1.524(2)
C5 O2 1.431(2)
C6 O2 1.4438(19)
C6 N1 1.480(2)
C6 C8 1.517(2)
C6 C7 1.526(2)
